data_1508458
loop_
_publ_author_name
'Suzuki, Hideto'
'Akutsu, Hiroki'
'Yamada, Jun-ichi'
'Nakatsuji, Shinichi'

_publ_section_title
;
 Single-Component Charge-Transfer Crystals Based on Spin-Carrying TCNQ
 (7,7,8,8-Tetracyanoquinodimethane) Derivatives
;
_journal_issue 2
_journal_name_full Crystals
_journal_page_first 662
_journal_page_last 668
_journal_paper_doi 10.3390/cryst2020662
_journal_volume 2
_journal_year 2012
_chemical_formula_moiety 'C36 H42 N6 O8'
_chemical_formula_sum 'C36 H42 N6 O8'
_chemical_formula_weight 686.76
_space_group_IT_number 14
_symmetry_cell_setting monoclinic
_symmetry_Int_Tables_number 14
_symmetry_space_group_name_Hall '-P 2yn'
_symmetry_space_group_name_H-M 'P 1 21/n 1'
_atom_sites_solution_hydrogens geom
_atom_sites_solution_primary direct
_atom_sites_solution_secondary difmap
_cell_angle_alpha 90.0000
_cell_angle_beta 106.286(5)
_cell_angle_gamma 90.0000
_cell_formula_units_Z 2
_cell_length_a 9.143(3)
_cell_length_b 19.352(5)
_cell_length_c 10.894(3)
_cell_measurement_reflns_used 4033
_cell_measurement_temperature 293
_cell_measurement_theta_max 30.15
_cell_measurement_theta_min 2.10
_cell_volume 1850.2(9)
_computing_cell_refinement CrystalClear
_computing_data_collection 'CrystalClear (Rigaku Inc., 2008)'
_computing_data_reduction CrystalClear
_computing_molecular_graphics 'CrystalStructure 4.0'
_computing_publication_material 'CrystalStructure 4.0 (Rigaku, 2010)'
_computing_structure_refinement 'SHELXL97 (Sheldrick, 2008)'
_computing_structure_solution 'Il Milione (Burla, et al., 2007)'
_diffrn_ambient_temperature 293
_diffrn_detector_area_resol_mean 7.314
_diffrn_measured_fraction_theta_full 0.982
_diffrn_measured_fraction_theta_max 0.982
_diffrn_measurement_device_type 'Rigaku Mercury70'
_diffrn_measurement_method \w
_diffrn_radiation_type 'Mo K\a'
_diffrn_radiation_wavelength 0.71075
_diffrn_reflns_av_R_equivalents 0.0245
_diffrn_reflns_limit_h_max 11
_diffrn_reflns_limit_h_min -11
_diffrn_reflns_limit_k_max 23
_diffrn_reflns_limit_k_min -24
_diffrn_reflns_limit_l_max 14
_diffrn_reflns_limit_l_min -8
_diffrn_reflns_number 8135
_diffrn_reflns_theta_full 27.50
_diffrn_reflns_theta_max 27.50
_diffrn_standards_number 0
_exptl_absorpt_coefficient_mu 0.088
_exptl_absorpt_correction_T_max 0.982
_exptl_absorpt_correction_T_min 0.971
_exptl_absorpt_correction_type numerical
_exptl_absorpt_process_details 'NUMABS (Rigaku, 1999)'
_exptl_crystal_colour black
_exptl_crystal_density_diffrn 1.233
_exptl_crystal_density_method 'not measured'
_exptl_crystal_description platelet
_exptl_crystal_F_000 728.00
_exptl_crystal_size_max 0.450
_exptl_crystal_size_mid 0.350
_exptl_crystal_size_min 0.200
_refine_diff_density_max 0.540
_refine_diff_density_min -0.220
_refine_ls_extinction_method none
_refine_ls_goodness_of_fit_ref 1.082
_refine_ls_hydrogen_treatment constr
_refine_ls_number_parameters 226
_refine_ls_number_reflns 4166
_refine_ls_number_restraints 0
_refine_ls_R_factor_gt 0.0854
_refine_ls_shift/su_max 0.000
_refine_ls_structure_factor_coef Fsqd
_refine_ls_weighting_details 'w = 1/[\s^2^(Fo^2^)+(0.1424P)^2^+0.3318P] where P=(Fo^2^+2Fc^2^)/3'
_refine_ls_weighting_scheme calc
_refine_ls_wR_factor_ref 0.2980
_reflns_number_gt 2024
_reflns_number_total 4166
_reflns_threshold_expression F^2^>2.0\s(F^2^)
_cod_data_source_file C36H42N6O8_P21_n_crystals-16544-1_crystals-02-00662-s001_DC193.cif
_cod_data_source_block V111222c_1508458
_cod_original_cell_volume 1850.3(9)
_cod_database_code 1508458

loop_
_symmetry_equiv_pos_site_id
_symmetry_equiv_pos_as_xyz
1 +X,+Y,+Z
2 1/2-X,1/2+Y,1/2-Z
3 -X,-Y,-Z
4 1/2+X,1/2-Y,1/2+Z

loop_
_atom_site_label
_atom_site_type_symbol
_atom_site_fract_x
_atom_site_fract_y
_atom_site_fract_z
_atom_site_U_iso_or_equiv
_atom_site_adp_type
_atom_site_occupancy
_atom_site_symmetry_multiplicity
_atom_site_calc_flag
_atom_site_refinement_flags
O1 O 0.6842(3) 0.99962(11) 0.2470(2) 0.0652(7) Uani 1.0 4 d .
O2 O 0.8175(3) 0.94033(12) 0.4931(3) 0.0748(7) Uani 1.0 4 d .
O7 O 1.0890(4) 0.65361(17) 0.6993(4) 0.1273(13) Uani 1.0 4 d .
O12 O 0.6377(4) 0.90753(15) 0.5824(4) 0.1039(10) Uani 1.0 4 d .
N20 N 1.0109(4) 0.70894(17) 0.6639(4) 0.0886(10) Uani 1.0 4 d .
N23 N 0.9931(4) 0.9236(3) 0.2731(4) 0.1181(15) Uani 1.0 4 d .
N24 N 0.9200(4) 0.9195(3) -0.1199(4) 0.1061(13) Uani 1.0 4 d .
C1 C 0.4387(4) 1.02081(15) 0.1006(3) 0.0599(8) Uani 1.0 4 d .
C2 C 0.8003(4) 0.95209(17) 0.0590(4) 0.0631(9) Uani 1.0 4 d .
C3 C 0.9020(4) 0.9387(2) 0.1818(4) 0.0792(11) Uani 1.0 4 d .
C4 C 0.7488(5) 0.8942(2) 0.5498(4) 0.0742(10) Uani 1.0 4 d .
C5 C 1.0680(4) 0.7569(2) 0.5833(4) 0.0762(10) Uani 1.0 4 d .
C6 C 0.8260(4) 0.82418(19) 0.5630(4) 0.0773(11) Uani 1.0 4 d .
C8 C 0.6265(4) 1.01419(19) 0.3535(4) 0.0708(10) Uani 1.0 4 d .
C9 C 0.7553(5) 1.00897(18) 0.4726(4) 0.0766(11) Uani 1.0 4 d .
C10 C 0.7860(5) 0.77975(18) 0.6594(5) 0.0820(11) Uani 1.0 4 d .
C11 C 0.8547(5) 0.7086(2) 0.6756(5) 0.0818(11) Uani 1.0 4 d .
C13 C 0.8645(4) 0.9336(2) -0.0420(4) 0.0750(10) Uani 1.0 4 d .
C14 C 0.9909(5) 0.8267(2) 0.5774(5) 0.0937(13) Uani 1.0 4 d .
C16 C 1.0496(6) 0.7245(3) 0.4530(5) 0.1128(16) Uani 1.0 4 d .
C17 C 1.2370(6) 0.7692(3) 0.6446(6) 0.1199(17) Uani 1.0 4 d .
C18 C 0.7603(7) 0.6592(3) 0.5734(8) 0.153(3) Uani 1.0 4 d .
C19 C 0.8579(9) 0.6782(4) 0.8052(7) 0.156(3) Uani 1.0 4 d .
C21 C 0.5861(4) 0.99983(15) 0.1287(3) 0.0566(8) Uani 1.0 4 d .
C22 C 0.6532(4) 0.97691(15) 0.0302(3) 0.0568(8) Uani 1.0 4 d .
H6 H 0.7818 0.8010 0.4810 0.0928 Uiso 1.0 4 calc R
H8A H 0.5473 0.9813 0.3562 0.0849 Uiso 1.0 4 calc R
H8B H 0.5831 1.0603 0.3456 0.0849 Uiso 1.0 4 calc R
H9A H 0.8350 1.0410 0.4673 0.0919 Uiso 1.0 4 calc R
H9B H 0.7199 1.0223 0.5452 0.0919 Uiso 1.0 4 calc R
H10A H 0.6760 0.7751 0.6363 0.0983 Uiso 1.0 4 calc R
H10B H 0.8172 0.8032 0.7414 0.0983 Uiso 1.0 4 calc R
H14A H 1.0397 0.8519 0.6550 0.1124 Uiso 1.0 4 calc R
H14B H 1.0075 0.8525 0.5061 0.1124 Uiso 1.0 4 calc R
H16A H 1.0835 0.7564 0.3993 0.1353 Uiso 1.0 4 calc R
H16B H 0.9443 0.7135 0.4146 0.1353 Uiso 1.0 4 calc R
H16C H 1.1095 0.6831 0.4626 0.1353 Uiso 1.0 4 calc R
H17A H 1.2593 0.7642 0.7356 0.1439 Uiso 1.0 4 calc R
H17B H 1.2633 0.8150 0.6246 0.1439 Uiso 1.0 4 calc R
H17C H 1.2950 0.7361 0.6122 0.1439 Uiso 1.0 4 calc R
H18A H 0.6592 0.6555 0.5826 0.1832 Uiso 1.0 4 calc R
H18B H 0.8075 0.6145 0.5837 0.1832 Uiso 1.0 4 calc R
H18C H 0.7552 0.6769 0.4899 0.1832 Uiso 1.0 4 calc R
H19A H 0.7567 0.6780 0.8147 0.1871 Uiso 1.0 4 calc R
H19B H 0.9230 0.7057 0.8718 0.1871 Uiso 1.0 4 calc R
H19C H 0.8962 0.6318 0.8109 0.1871 Uiso 1.0 4 calc R

loop_
_atom_site_aniso_label
_atom_site_aniso_U_11
_atom_site_aniso_U_22
_atom_site_aniso_U_33
_atom_site_aniso_U_12
_atom_site_aniso_U_13
_atom_site_aniso_U_23
O1 0.0603(13) 0.0721(15) 0.0557(14) 0.0108(10) 0.0038(11) 0.0029(10)
O2 0.0803(15) 0.0722(16) 0.0676(16) 0.0142(13) 0.0137(12) 0.0097(12)
O7 0.131(3) 0.093(3) 0.173(4) 0.047(2) 0.066(3) 0.040(2)
O12 0.0948(19) 0.097(3) 0.133(3) 0.0323(17) 0.0542(19) 0.0196(18)
N20 0.091(3) 0.074(2) 0.107(3) 0.0243(18) 0.037(2) 0.0163(18)
N23 0.073(2) 0.181(5) 0.086(3) 0.036(3) -0.0016(19) -0.004(3)
N24 0.078(2) 0.140(4) 0.098(3) 0.008(3) 0.022(2) -0.029(3)
C1 0.0558(16) 0.0525(17) 0.064(2) 0.0022(14) 0.0054(14) 0.0055(14)
C2 0.0513(16) 0.066(2) 0.065(2) -0.0001(14) 0.0060(15) -0.0018(15)
C3 0.0556(18) 0.100(3) 0.075(3) 0.0137(18) 0.0076(17) -0.006(2)
C4 0.075(3) 0.081(3) 0.063(3) 0.012(2) 0.0129(18) 0.0075(17)
C5 0.068(2) 0.076(3) 0.085(3) 0.0098(18) 0.0235(18) 0.0077(19)
C6 0.074(3) 0.077(3) 0.082(3) 0.0149(19) 0.0225(19) 0.0137(18)
C8 0.074(2) 0.069(3) 0.065(3) 0.0135(17) 0.0115(17) -0.0005(16)
C9 0.087(3) 0.068(3) 0.063(3) 0.0158(19) 0.0005(18) -0.0023(16)
C10 0.084(3) 0.068(3) 0.101(3) 0.0057(19) 0.038(3) 0.006(2)
C11 0.077(3) 0.072(3) 0.101(3) 0.0066(19) 0.033(3) 0.010(2)
C13 0.0511(18) 0.089(3) 0.077(3) 0.0069(17) 0.0037(17) -0.009(2)
C14 0.086(3) 0.085(3) 0.115(4) 0.010(3) 0.036(3) 0.022(3)
C16 0.115(4) 0.128(4) 0.092(4) 0.013(3) 0.024(3) 0.000(3)
C17 0.093(3) 0.126(4) 0.127(5) -0.007(3) 0.010(3) 0.008(4)
C18 0.109(4) 0.092(4) 0.244(8) -0.011(3) 0.027(5) -0.033(4)
C19 0.175(6) 0.143(6) 0.178(7) 0.058(5) 0.097(5) 0.070(5)
C21 0.0546(16) 0.0528(17) 0.0573(19) 0.0026(13) 0.0072(14) 0.0055(13)
C22 0.0536(16) 0.0504(17) 0.0613(19) -0.0010(13) 0.0078(14) 0.0042(13)

loop_
_atom_type_symbol
_atom_type_description
_atom_type_scat_dispersion_real
_atom_type_scat_dispersion_imag
_atom_type_scat_source
C C 0.0033 0.0016
;
International Tables for Crystallography
(1992, Vol. C, Tables 4.2.6.8 and 6.1.1.4)
;
H H 0.0000 0.0000
;
International Tables for Crystallography
(1992, Vol. C, Table 6.1.1.4)
;
N N 0.0061 0.0033
;
International Tables for Crystallography
(1992, Vol. C, Tables 4.2.6.8 and 6.1.1.4)
;
O O 0.0106 0.0060
;
International Tables for Crystallography
(1992, Vol. C, Tables 4.2.6.8 and 6.1.1.4)
;

loop_
_geom_angle_atom_site_label_1
_geom_angle_atom_site_label_2
_geom_angle_atom_site_label_3
_geom_angle
_geom_angle_publ_flag
_geom_angle_site_symmetry_1
_geom_angle_site_symmetry_3
C8 O1 C21 118.5(3) yes . .
C4 O2 C9 118.1(3) yes . .
O7 N20 C5 116.4(4) yes . .
O7 N20 C11 116.3(4) yes . .
C5 N20 C11 124.8(3) yes . .
C21 C1 C22 120.0(4) yes . 3_675
C3 C2 C13 112.1(3) yes . .
C3 C2 C22 128.0(4) yes . .
C13 C2 C22 119.8(3) yes . .
N23 C3 C2 172.0(5) yes . .
O2 C4 O12 122.9(4) yes . .
O2 C4 C6 111.9(4) yes . .
O12 C4 C6 125.2(4) yes . .
N20 C5 C14 110.4(4) yes . .
N20 C5 C16 109.4(4) yes . .
N20 C5 C17 108.9(4) yes . .
C14 C5 C16 113.6(4) yes . .
C14 C5 C17 106.4(4) yes . .
C16 C5 C17 107.9(4) yes . .
C4 C6 C10 112.6(4) yes . .
C4 C6 C14 114.6(4) yes . .
C10 C6 C14 113.1(4) yes . .
O1 C8 C9 108.1(3) yes . .
O2 C9 C8 112.3(3) yes . .
C6 C10 C11 115.9(4) yes . .
N20 C11 C10 111.8(4) yes . .
N20 C11 C18 107.6(5) yes . .
N20 C11 C19 108.4(4) yes . .
C10 C11 C18 110.7(4) yes . .
C10 C11 C19 111.2(5) yes . .
C18 C11 C19 107.0(5) yes . .
N24 C13 C2 177.8(4) yes . .
C5 C14 C6 115.2(4) yes . .
O1 C21 C1 124.6(4) yes . .
O1 C21 C22 113.7(3) yes . .
C1 C21 C22 121.7(3) yes . .
C1 C22 C2 119.9(4) yes 3_675 .
C1 C22 C21 118.3(3) yes 3_675 .
C2 C22 C21 121.8(3) yes . .
C4 C6 H6 105.094 no . .
C10 C6 H6 105.095 no . .
C14 C6 H6 105.091 no . .
O1 C8 H8A 110.078 no . .
O1 C8 H8B 110.077 no . .
C9 C8 H8A 110.071 no . .
C9 C8 H8B 110.074 no . .
H8A C8 H8B 108.405 no . .
O2 C9 H9A 109.153 no . .
O2 C9 H9B 109.156 no . .
C8 C9 H9A 109.141 no . .
C8 C9 H9B 109.150 no . .
H9A C9 H9B 107.866 no . .
C6 C10 H10A 108.313 no . .
C6 C10 H10B 108.308 no . .
C11 C10 H10A 108.320 no . .
C11 C10 H10B 108.324 no . .
H10A C10 H10B 107.423 no . .
C5 C14 H14A 108.471 no . .
C5 C14 H14B 108.468 no . .
C6 C14 H14A 108.475 no . .
C6 C14 H14B 108.476 no . .
H14A C14 H14B 107.498 no . .
C5 C16 H16A 109.482 no . .
C5 C16 H16B 109.475 no . .
C5 C16 H16C 109.470 no . .
H16A C16 H16B 109.472 no . .
H16A C16 H16C 109.468 no . .
H16B C16 H16C 109.461 no . .
C5 C17 H17A 109.469 no . .
C5 C17 H17B 109.477 no . .
C5 C17 H17C 109.470 no . .
H17A C17 H17B 109.473 no . .
H17A C17 H17C 109.468 no . .
H17B C17 H17C 109.471 no . .
C11 C18 H18A 109.468 no . .
C11 C18 H18B 109.473 no . .
C11 C18 H18C 109.464 no . .
H18A C18 H18B 109.477 no . .
H18A C18 H18C 109.468 no . .
H18B C18 H18C 109.477 no . .
C11 C19 H19A 109.471 no . .
C11 C19 H19B 109.468 no . .
C11 C19 H19C 109.478 no . .
H19A C19 H19B 109.461 no . .
H19A C19 H19C 109.477 no . .
H19B C19 H19C 109.472 no . .

loop_
_geom_bond_atom_site_label_1
_geom_bond_atom_site_label_2
_geom_bond_distance
_geom_bond_publ_flag
_geom_bond_site_symmetry_2
O1 C8 1.431(5) yes .
O1 C21 1.348(4) yes .
O2 C4 1.338(5) yes .
O2 C9 1.438(5) yes .
O7 N20 1.285(5) yes .
O12 C4 1.195(6) yes .
N20 C5 1.471(6) yes .
N20 C11 1.468(6) yes .
N23 C3 1.142(5) yes .
N24 C13 1.137(7) yes .
C1 C21 1.358(5) yes .
C1 C22 1.438(5) yes 3_675
C2 C3 1.423(5) yes .
C2 C13 1.430(6) yes .
C2 C22 1.379(5) yes .
C4 C6 1.517(6) yes .
C5 C14 1.516(6) yes .
C5 C16 1.518(7) yes .
C5 C17 1.520(6) yes .
C6 C10 1.481(7) yes .
C6 C14 1.472(6) yes .
C8 C9 1.492(5) yes .
C10 C11 1.503(6) yes .
C11 C18 1.536(8) yes .
C11 C19 1.522(9) yes .
C21 C22 1.447(5) yes .
C6 H6 0.980 no .
C8 H8A 0.970 no .
C8 H8B 0.970 no .
C9 H9A 0.970 no .
C9 H9B 0.970 no .
C10 H10A 0.970 no .
C10 H10B 0.970 no .
C14 H14A 0.970 no .
C14 H14B 0.970 no .
C16 H16A 0.960 no .
C16 H16B 0.960 no .
C16 H16C 0.960 no .
C17 H17A 0.960 no .
C17 H17B 0.960 no .
C17 H17C 0.960 no .
C18 H18A 0.960 no .
C18 H18B 0.960 no .
C18 H18C 0.960 no .
C19 H19A 0.960 no .
C19 H19B 0.960 no .
C19 H19C 0.960 no .

loop_
_geom_contact_atom_site_label_1
_geom_contact_atom_site_label_2
_geom_contact_distance
_geom_contact_publ_flag
_geom_contact_site_symmetry_2
O1 O2 2.856(4) no .
O1 N23 3.126(5) no .
O1 C2 2.718(5) no .
O1 C3 2.579(5) no .
O2 N23 3.253(6) no .
O2 C14 2.716(5) no .
O7 C16 2.944(7) no .
O7 C17 2.764(7) no .
O7 C18 2.935(7) no .
O7 C19 2.718(10) no .
O12 C8 3.217(5) no .
O12 C9 2.677(6) no .
O12 C10 2.832(5) no .
N20 C6 2.828(5) no .
N23 C13 3.308(6) no .
N24 C1 3.539(6) no 3_675
N24 C3 3.358(7) no .
N24 C22 3.478(6) no .
C1 C1 2.844(6) no 3_675
C1 C8 2.811(5) no .
C1 C13 2.807(5) no 3_675
C3 C21 3.022(5) no .
C4 C8 3.142(5) no .
C5 C10 2.955(7) no .
C5 C18 3.366(7) no .
C6 C16 3.273(8) no .
C6 C18 3.256(7) no .
C11 C14 2.943(7) no .
C11 C16 3.402(8) no .
C16 C18 3.501(10) no .
C21 C21 2.804(5) no 3_675
C22 C22 2.837(4) no 3_675
O1 O7 3.093(4) no 4_464
O7 O1 3.093(4) no 4_565
O7 C2 3.451(6) no 4_565
O7 C3 3.424(6) no 4_565
O7 C21 3.066(5) no 4_565
O7 C22 3.275(5) no 4_565
O12 N24 3.541(5) no 1_556
O12 C8 3.092(6) no 3_676
N23 C9 3.331(5) no 3_776
N24 O12 3.541(5) no 1_554
N24 C2 3.494(5) no 3_775
N24 C3 3.355(6) no 3_775
N24 C4 3.532(6) no 1_554
N24 C10 3.597(6) no 1_554
N24 C18 3.572(7) no 4_564
C2 O7 3.451(6) no 4_464
C2 N24 3.494(5) no 3_775
C3 O7 3.424(6) no 4_464
C3 N24 3.355(6) no 3_775
C4 N24 3.532(6) no 1_556
C8 O12 3.092(6) no 3_676
C9 N23 3.331(5) no 3_776
C10 N24 3.597(6) no 1_556
C13 C13 3.509(5) no 3_775
C18 N24 3.572(7) no 4_465
C21 O7 3.066(5) no 4_464
C22 O7 3.275(5) no 4_464
O1 H9A 2.5392 no .
O1 H9B 3.2033 no .
O2 H6 2.7147 no .
O2 H8A 2.6250 no .
O2 H8B 3.2610 no .
O2 H14A 2.8557 no .
O2 H14B 2.4063 no .
O7 H16B 3.2261 no .
O7 H16C 2.6982 no .
O7 H17A 2.6101 no .
O7 H17C 2.8280 no .
O7 H18B 2.6393 no .
O7 H18C 3.2886 no .
O7 H19B 2.9072 no .
O7 H19C 2.4425 no .
O12 H6 2.8330 no .
O12 H8A 2.7668 no .
O12 H9A 3.5730 no .
O12 H9B 2.4158 no .
O12 H10A 2.6309 no .
O12 H10B 2.8598 no .
N20 H6 3.0318 no .
N20 H10A 3.2537 no .
N20 H10B 2.8300 no .
N20 H14A 2.7839 no .
N20 H14B 3.2618 no .
N20 H16A 3.2666 no .
N20 H16B 2.6130 no .
N20 H16C 2.6430 no .
N20 H17A 2.4322 no .
N20 H17B 3.2061 no .
N20 H17C 2.8574 no .
N20 H18A 3.2552 no .
N20 H18B 2.5793 no .
N20 H18C 2.6379 no .
N20 H19A 3.2552 no .
N20 H19B 2.6070 no .
N20 H19C 2.6139 no .
N23 H14B 2.8582 no .
N23 H16A 3.5205 no .
C1 H8A 2.7877 no .
C1 H8B 2.7333 no .
C4 H8A 2.9160 no .
C4 H9A 3.1452 no .
C4 H9B 2.4923 no .
C4 H10A 2.6454 no .
C4 H10B 2.6685 no .
C4 H14A 2.7112 no .
C4 H14B 2.6658 no .
C5 H6 2.6797 no .
C5 H10B 3.3524 no .
C5 H18C 3.1595 no .
C6 H16A 3.5766 no .
C6 H16B 3.0583 no .
C6 H18C 2.9819 no .
C10 H14A 2.7202 no .
C10 H14B 3.2814 no .
C10 H18A 2.6991 no .
C10 H18B 3.3227 no .
C10 H18C 2.6763 no .
C10 H19A 2.6578 no .
C10 H19B 2.7107 no .
C10 H19C 3.3173 no .
C11 H6 2.7100 no .
C11 H14A 3.2886 no .
C11 H16B 3.1730 no .
C14 H10A 3.2762 no .
C14 H10B 2.7405 no .
C14 H16A 2.6923 no .
C14 H16B 2.7751 no .
C14 H16C 3.3505 no .
C14 H17A 2.8429 no .
C14 H17B 2.4086 no .
C14 H17C 3.2184 no .
C14 H18C 3.5782 no .
C16 H6 2.9495 no .
C16 H14A 3.3230 no .
C16 H14B 2.5962 no .
C16 H17A 3.2302 no .
C16 H17B 2.8863 no .
C16 H17C 2.4310 no .
C16 H18C 2.9776 no .
C17 H14A 2.4379 no .
C17 H14B 2.7383 no .
C17 H16A 2.6582 no .
C17 H16B 3.2920 no .
C17 H16C 2.6021 no .
C18 H6 2.9484 no .
C18 H10A 2.5274 no .
C18 H10B 3.2934 no .
C18 H16B 2.9251 no .
C18 H19A 2.6634 no .
C18 H19B 3.2988 no .
C18 H19C 2.5919 no .
C19 H10A 2.8198 no .
C19 H10B 2.5144 no .
C19 H18A 2.6282 no .
C19 H18B 2.6328 no .
C19 H18C 3.2973 no .
C21 H8A 2.6253 no .
C21 H8B 2.6438 no .
H6 H10A 2.2292 no .
H6 H10B 2.7642 no .
H6 H14A 2.7599 no .
H6 H14B 2.2374 no .
H6 H16A 3.2430 no .
H6 H16B 2.4903 no .
H6 H18A 3.3334 no .
H6 H18C 2.4194 no .
H8A H9A 2.8161 no .
H8A H9B 2.3529 no .
H8B H9A 2.3431 no .
H8B H9B 2.3039 no .
H10A H14A 3.5964 no .
H10A H18A 2.3819 no .
H10A H18B 3.4379 no .
H10A H18C 2.7069 no .
H10A H19A 2.6549 no .
H10A H19B 3.1993 no .
H10B H14A 2.6438 no .
H10B H18A 3.4421 no .
H10B H18C 3.5957 no .
H10B H19A 2.6568 no .
H10B H19B 2.3952 no .
H10B H19C 3.4332 no .
H14A H16A 3.4576 no .
H14A H17A 2.5876 no .
H14A H17B 2.2756 no .
H14A H17C 3.3618 no .
H14B H16A 2.3963 no .
H14B H16B 2.8704 no .
H14B H16C 3.4772 no .
H14B H17A 3.3526 no .
H14B H17B 2.4430 no .
H14B H17C 3.4081 no .
H16A H17A 3.5675 no .
H16A H17B 2.7835 no .
H16A H17C 2.6000 no .
H16B H17C 3.3519 no .
H16B H18B 3.1502 no .
H16B H18C 2.2271 no .
H16C H17A 3.3021 no .
H16C H17B 3.1971 no .
H16C H17C 2.2442 no .
H16C H18C 3.3373 no .
H18A H19A 2.4730 no .
H18A H19B 3.5258 no .
H18A H19C 2.8407 no .
H18B H19A 2.9517 no .
H18B H19B 3.4964 no .
H18B H19C 2.4016 no .
H18C H19A 3.5346 no .
H18C H19C 3.4818 no .
O2 H9A 3.1048 no 3_776
O7 H6 3.2036 no 4_565
O7 H8A 3.2020 no 4_565
O12 H8A 2.9271 no 3_676
O12 H8B 2.4425 no 3_676
O12 H9B 3.4515 no 3_676
O12 H19B 3.3761 no 4_464
O12 H19C 3.2470 no 4_464
N23 H9A 2.9060 no 3_776
N23 H9B 2.9978 no 3_776
N23 H18A 3.2744 no 4_564
N23 H19A 3.0435 no 4_564
N24 H10B 2.7269 no 1_554
N24 H14A 3.2292 no 1_554
N24 H18A 3.0075 no 4_564
N24 H18C 3.4988 no 4_564
C1 H16C 3.2181 no 2_655
C1 H18B 2.8643 no 4_464
C2 H16C 3.1556 no 4_464
C2 H18B 3.5218 no 2_655
C3 H17C 3.5436 no 4_464
C3 H18A 3.3834 no 4_564
C4 H19C 3.5655 no 4_464
C8 H17B 3.4445 no 3_776
C8 H19C 3.4759 no 4_464
C9 H14B 3.4157 no 3_776
C9 H17B 3.5573 no 3_776
C13 H10B 3.3990 no 1_554
C13 H16C 3.2555 no 4_464
C13 H18A 3.1651 no 4_564
C14 H9A 3.1254 no 3_776
C16 H17A 3.0295 no 4_464
C16 H19A 3.3187 no 4_564
C17 H16B 3.0388 no 4_565
C19 H8A 3.5074 no 4_565
C19 H9B 3.5938 no 2_646
C19 H16A 3.2233 no 4_465
C21 H18B 3.5335 no 2_655
C21 H18B 3.3054 no 4_464
C22 H16C 3.1811 no 4_464
C22 H18B 3.0010 no 2_655
H6 O7 3.2036 no 4_464
H6 H17A 2.9099 no 4_464
H6 H19B 3.1631 no 4_464
H8A O7 3.2020 no 4_464
H8A O12 2.9271 no 3_676
H8A C19 3.5074 no 4_464
H8A H8A 3.5508 no 3_676
H8A H9B 2.9323 no 3_676
H8A H19C 2.5618 no 4_464
H8B O12 2.4425 no 3_676
H8B H17B 2.7654 no 3_776
H9A O2 3.1048 no 3_776
H9A N23 2.9060 no 3_776
H9A C14 3.1254 no 3_776
H9A H9A 3.3044 no 3_776
H9A H14A 2.8703 no 3_776
H9A H14B 2.4856 no 3_776
H9A H17B 3.0125 no 3_776
H9B O12 3.4515 no 3_676
H9B N23 2.9978 no 3_776
H9B C19 3.5938 no 2_656
H9B H8A 2.9323 no 3_676
H9B H19A 3.3568 no 2_656
H9B H19C 3.0007 no 2_656
H10A H16A 3.2648 no 4_465
H10A H17C 3.5010 no 1_455
H10A H19B 3.1702 no 4_464
H10B N24 2.7269 no 1_556
H10B C13 3.3990 no 1_556
H10B H16A 3.3046 no 4_465
H10B H16C 3.4716 no 4_465
H14A N24 3.2292 no 1_556
H14A H9A 2.8703 no 3_776
H14B C9 3.4157 no 3_776
H14B H9A 2.4856 no 3_776
H14B H19A 3.5432 no 4_564
H16A C19 3.2233 no 4_564
H16A H10A 3.2648 no 4_564
H16A H10B 3.3046 no 4_564
H16A H17A 3.0268 no 4_464
H16A H17C 3.4833 no 4_464
H16A H19A 2.4054 no 4_564
H16A H19B 3.2840 no 4_564
H16B C17 3.0388 no 4_464
H16B H17A 2.2365 no 4_464
H16B H17B 3.1770 no 4_464
H16B H17C 3.3390 no 4_464
H16C C1 3.2181 no 2_645
H16C C2 3.1556 no 4_565
H16C C13 3.2555 no 4_565
H16C C22 3.1811 no 4_565
H16C H10B 3.4716 no 4_564
H16C H19A 3.5853 no 4_564
H17A C16 3.0295 no 4_565
H17A H6 2.9099 no 4_565
H17A H16A 3.0268 no 4_565
H17A H16B 2.2365 no 4_565
H17A H18C 3.0058 no 4_565
H17B C8 3.4445 no 3_776
H17B C9 3.5573 no 3_776
H17B H8B 2.7654 no 3_776
H17B H9A 3.0125 no 3_776
H17B H16B 3.1770 no 4_565
H17B H19A 3.3624 no 4_564
H17B H19B 3.4834 no 4_564
H17C C3 3.5436 no 4_565
H17C H10A 3.5010 no 1_655
H17C H16A 3.4833 no 4_565
H17C H16B 3.3390 no 4_565
H17C H19A 3.5716 no 4_564
H17C H19B 3.3490 no 4_564
H18A N23 3.2744 no 4_465
H18A N24 3.0075 no 4_465
H18A C3 3.3834 no 4_465
H18A C13 3.1651 no 4_465
H18B C1 2.8643 no 4_565
H18B C2 3.5218 no 2_645
H18B C21 3.5335 no 2_645
H18B C21 3.3054 no 4_565
H18B C22 3.0010 no 2_645
H18C N24 3.4988 no 4_465
H18C H17A 3.0058 no 4_464
H19A N23 3.0435 no 4_465
H19A C16 3.3187 no 4_465
H19A H9B 3.3568 no 2_646
H19A H14B 3.5432 no 4_465
H19A H16A 2.4054 no 4_465
H19A H16C 3.5853 no 4_465
H19A H17B 3.3624 no 4_465
H19A H17C 3.5716 no 4_465
H19B O12 3.3761 no 4_565
H19B H6 3.1631 no 4_565
H19B H10A 3.1702 no 4_565
H19B H16A 3.2840 no 4_465
H19B H17B 3.4834 no 4_465
H19B H17C 3.3490 no 4_465
H19C O12 3.2470 no 4_565
H19C C4 3.5655 no 4_565
H19C C8 3.4759 no 4_565
H19C H8A 2.5618 no 4_565
H19C H9B 3.0007 no 2_646

loop_
_geom_torsion_atom_site_label_1
_geom_torsion_atom_site_label_2
_geom_torsion_atom_site_label_3
_geom_torsion_atom_site_label_4
_geom_torsion
_geom_torsion_publ_flag
_geom_torsion_site_symmetry_1
_geom_torsion_site_symmetry_3
_geom_torsion_site_symmetry_4
C8 O1 C21 C1 8.1(4) no . . .
C8 O1 C21 C22 -173.4(3) no . . .
C21 O1 C8 C9 178.5(3) no . . .
C4 O2 C9 C8 -83.6(4) no . . .
C9 O2 C4 O12 0.9(5) no . . .
C9 O2 C4 C6 179.2(3) no . . .
O7 N20 C5 C14 -165.5(3) no . . .
O7 N20 C5 C16 68.8(4) no . . .
O7 N20 C5 C17 -49.0(5) no . . .
O7 N20 C11 C10 167.6(4) no . . .
O7 N20 C11 C18 -70.7(5) no . . .
O7 N20 C11 C19 44.8(5) no . . .
C5 N20 C11 C10 -31.1(5) no . . .
C5 N20 C11 C18 90.6(4) no . . .
C5 N20 C11 C19 -153.9(3) no . . .
C11 N20 C5 C14 33.2(5) no . . .
C11 N20 C5 C16 -92.5(4) no . . .
C11 N20 C5 C17 149.8(4) no . . .
C21 C1 C22 C2 -176.5(3) no . 3_675 3_675
C21 C1 C22 C21 2.3(4) no . 3_675 3_675
C22 C1 C21 O1 176.0(3) no 3_675 . .
C22 C1 C21 C22 -2.4(5) no 3_675 . .
C3 C2 C22 C1 -172.4(3) no . . 3_675
C3 C2 C22 C21 6.4(6) no . . .
C13 C2 C22 C1 4.7(5) no . . 3_675
C13 C2 C22 C21 -176.6(3) no . . .
O2 C4 C6 C10 161.6(3) no . . .
O2 C4 C6 C14 30.4(4) no . . .
O12 C4 C6 C10 -20.1(5) no . . .
O12 C4 C6 C14 -151.3(4) no . . .
N20 C5 C14 C6 -42.0(5) no . . .
C16 C5 C14 C6 81.3(5) no . . .
C17 C5 C14 C6 -160.1(4) no . . .
C4 C6 C10 C11 178.4(3) no . . .
C4 C6 C14 C5 -176.8(4) no . . .
C10 C6 C14 C5 52.2(5) no . . .
C14 C6 C10 C11 -49.6(5) no . . .
O1 C8 C9 O2 -63.4(4) no . . .
C6 C10 C11 N20 37.2(5) no . . .
C6 C10 C11 C18 -82.7(4) no . . .
C6 C10 C11 C19 158.5(3) no . . .
O1 C21 C22 C1 -176.2(3) no . . 3_675
O1 C21 C22 C2 5.0(4) no . . .
C1 C21 C22 C1 2.3(5) no . . 3_675
C1 C21 C22 C2 -176.5(3) no . . .
